data_4301913
loop_
_publ_author_name
'Zhi Chen'
'Bin Zhao'
'Peng Cheng'
'Xiao-Qing Zhao'
'Wei Shi'
'You Song'

_publ_section_title
;
A Purely Lanthanide-Based Complex Exhibiting Ferromagnetic Coupling and
Slow Magnetic Relaxation Behavior
;
_journal_name_full 'Inorganic Chemistry'
_journal_page_first 3493
_journal_page_last 3495
_journal_paper_doi 10.1021/ic801507g
_journal_volume 48
_journal_year 2009
_chemical_formula_sum 'C9 H7 Dy O8 S1.5'
_chemical_formula_weight 453.74
_chemical_name_systematic
; 
 ? 
;
_space_group_IT_number 15
_symmetry_cell_setting monoclinic
_symmetry_space_group_name_Hall '-C 2yc'
_symmetry_space_group_name_H-M 'C 1 2/c 1'
_atom_sites_solution_hydrogens geom
_atom_sites_solution_primary direct
_atom_sites_solution_secondary difmap
_audit_creation_method SHELXL-97
_cell_angle_alpha 90.00
_cell_angle_beta 124.56(3)
_cell_angle_gamma 90.00
_cell_formula_units_Z 8
_cell_length_a 25.212(5)
_cell_length_b 5.7646(12)
_cell_length_c 18.814(4)
_cell_measurement_reflns_used 3292
_cell_measurement_temperature 293(2)
_cell_measurement_theta_max 29.1730
_cell_measurement_theta_min 1.9615
_cell_volume 2251.8(11)
_computing_cell_refinement 'Bruker XSCANS'
_computing_data_collection 'Bruker XSCANS'
_computing_data_reduction 'Bruker SHELXTL'
_computing_molecular_graphics 'Bruker SHELXTL'
_computing_publication_material 'Bruker SHELXTL'
_computing_structure_refinement 'SHELXL-97 (Sheldrick, 1997)'
_computing_structure_solution 'SHELXS-97 (Sheldrick, 1990)'
_diffrn_ambient_temperature 293(2)
_diffrn_measured_fraction_theta_full 0.993
_diffrn_measured_fraction_theta_max 0.993
_diffrn_measurement_device_type 'Bruker P4'
_diffrn_measurement_method '\w scans'
_diffrn_radiation_monochromator graphite
_diffrn_radiation_source 'fine-focus sealed tube'
_diffrn_radiation_type MoK\a
_diffrn_radiation_wavelength 0.71073
_diffrn_reflns_av_R_equivalents 0.0608
_diffrn_reflns_av_sigmaI/netI 0.0423
_diffrn_reflns_limit_h_max 30
_diffrn_reflns_limit_h_min -30
_diffrn_reflns_limit_k_max 6
_diffrn_reflns_limit_k_min -6
_diffrn_reflns_limit_l_max 22
_diffrn_reflns_limit_l_min -22
_diffrn_reflns_number 11268
_diffrn_reflns_theta_full 25.49
_diffrn_reflns_theta_max 25.49
_diffrn_reflns_theta_min 2.22
_exptl_absorpt_coefficient_mu 6.951
_exptl_absorpt_correction_T_max 0.3370
_exptl_absorpt_correction_T_min 0.3370
_exptl_absorpt_correction_type multi-scan
_exptl_absorpt_process_details 'Jacobson, R. (1998) Private communication'
_exptl_crystal_colour Colorless
_exptl_crystal_density_diffrn 2.677
_exptl_crystal_density_meas ?
_exptl_crystal_density_method 'not measured'
_exptl_crystal_description Prism
_exptl_crystal_F_000 1720
_exptl_crystal_size_max 0.20
_exptl_crystal_size_mid 0.20
_exptl_crystal_size_min 0.20
_refine_diff_density_max 1.370
_refine_diff_density_min -1.004
_refine_diff_density_rms 0.198
_refine_ls_extinction_coef 0.00101(8)
_refine_ls_extinction_expression Fc^*^=kFc[1+0.001xFc^2^\l^3^/sin(2\q)]^-1/4^
_refine_ls_extinction_method SHELXL
_refine_ls_goodness_of_fit_ref 1.068
_refine_ls_hydrogen_treatment constr
_refine_ls_matrix_type full
_refine_ls_number_parameters 178
_refine_ls_number_reflns 2075
_refine_ls_number_restraints 103
_refine_ls_restrained_S_all 1.067
_refine_ls_R_factor_all 0.0326
_refine_ls_R_factor_gt 0.0293
_refine_ls_shift/su_max 0.001
_refine_ls_shift/su_mean 0.000
_refine_ls_structure_factor_coef Fsqd
_refine_ls_weighting_details 'calc w=1/[\s^2^(Fo^2^)+(0.0373P)^2^+9.7874P] where P=(Fo^2^+2Fc^2^)/3'
_refine_ls_weighting_scheme calc
_refine_ls_wR_factor_gt 0.0704
_refine_ls_wR_factor_ref 0.0725
_reflns_number_gt 1896
_reflns_number_total 2075
_reflns_threshold_expression >2sigma(I)
_cod_data_source_file ic801507g_si_003.cif
_cod_data_source_block r61102d
_cod_depositor_comments
;
The following automatic conversions were performed:
'_symmetry_cell_setting' value 'Monoclinic' changed to 'monoclinic'
according to '/home/saulius/struct/CIF-dictionaries/cif_core.dic'
dictionary named 'cif_core.dic' version 2.4.1 from 2010-06-29.

Automatic conversion script
Id: cif_fix_enum 1527 2010-12-29 10:47:43Z saulius 

The following automatic conversions were performed:

'_exptl_crystal_density_meas' value 'NONE' was changed to '?' - the
value is perceived as not measured.

Automatic conversion script
Id: cif_fix_values 3008 2015-01-20 13:52:24Z robertas 
;
_cod_original_cell_volume 2251.9(8)
_cod_original_sg_symbol_H-M 'C 2/c'
_cod_original_formula_sum 'C9 H7 Dy O8 S1.50'
_cod_database_code 4301913

loop_
_symmetry_equiv_pos_as_xyz
'x, y, z'
'-x, y, -z+1/2'
'x+1/2, y+1/2, z'
'-x+1/2, y+1/2, -z+1/2'
'-x, -y, -z'
'x, -y, z-1/2'
'-x+1/2, -y+1/2, -z'
'x+1/2, -y+1/2, z-1/2'

loop_
_atom_site_label
_atom_site_type_symbol
_atom_site_fract_x
_atom_site_fract_y
_atom_site_fract_z
_atom_site_U_iso_or_equiv
_atom_site_adp_type
_atom_site_occupancy
_atom_site_symmetry_multiplicity
_atom_site_calc_flag
_atom_site_refinement_flags
_atom_site_disorder_assembly
_atom_site_disorder_group
Dy1 Dy 0.230308(12) 0.09266(4) 0.613303(15) 0.00646(13) Uani 1 1 d . . .
C1 C 0.0546(2) 0.5403(9) 0.4574(3) 0.0093(8) Uani 1 1 d DU . .
C2 C 0.0180(3) 0.3423(10) 0.4106(4) 0.0125(12) Uani 1 1 d . . .
H2 H 0.0382 0.2063 0.4113 0.015 Uiso 1 1 calc R . .
C3 C -0.0574(3) 0.3587(10) 0.3573(4) 0.0112(11) Uani 1 1 d . . .
H3 H -0.0850 0.2379 0.3243 0.013 Uiso 1 1 calc R . .
C4 C -0.0778(3) 0.5694(9) 0.3650(4) 0.0098(7) Uani 1 1 d U . .
C5 C 0.1325(2) 0.5851(9) 0.5176(3) 0.0097(7) Uani 1 1 d DU . .
C6 C -0.1520(3) 0.6449(9) 0.3234(3) 0.0101(6) Uani 1 1 d U . .
C7 C 0.4346(3) -0.1472(10) 0.7083(4) 0.0139(12) Uani 1 1 d . . .
C8 C 0.4626(3) -0.3671(10) 0.7267(4) 0.0171(13) Uani 1 1 d . . .
H8 H 0.4387 -0.5029 0.7126 0.020 Uiso 1 1 calc R . .
C9 C 0.3594(3) -0.0716(9) 0.6616(4) 0.0101(8) Uani 1 1 d U . .
O1 O 0.17252(19) 0.4238(6) 0.5275(2) 0.0097(7) Uani 1 1 d U . .
O2 O 0.15644(19) 0.7754(6) 0.5572(2) 0.0117(8) Uani 1 1 d . . .
O3 O -0.20712(19) 0.5595(6) 0.2505(2) 0.0102(6) Uani 1 1 d U . .
O4 O -0.15699(18) 0.7968(6) 0.3618(2) 0.0101(6) Uani 1 1 d U . .
O5 O 0.31066(19) -0.2202(6) 0.6337(2) 0.0117(8) Uani 1 1 d . . .
O6 O 0.34538(19) 0.1436(6) 0.6520(2) 0.0105(7) Uani 1 1 d U . .
O7 O 0.1943(2) 0.0421(7) 0.4758(2) 0.0155(9) Uani 1 1 d U . .
O8 O 0.29312(19) 0.4196(6) 0.7082(2) 0.0092(8) Uani 1 1 d U . .
S1 S -0.00455(7) 0.7472(2) 0.43790(8) 0.0102(3) Uani 1 1 d . . .
S2 S 0.5000 0.0609(3) 0.7500 0.0138(4) Uani 1 2 d S . .

loop_
_atom_site_aniso_label
_atom_site_aniso_U_11
_atom_site_aniso_U_22
_atom_site_aniso_U_33
_atom_site_aniso_U_23
_atom_site_aniso_U_13
_atom_site_aniso_U_12
Dy1 0.01118(19) 0.00610(19) 0.00674(19) -0.00042(9) 0.00785(15) 0.00014(9)
C1 0.0103(10) 0.0107(10) 0.0088(10) 0.0005(7) 0.0066(7) -0.0001(7)
C2 0.022(3) 0.010(3) 0.014(3) -0.001(2) 0.016(3) 0.001(2)
C3 0.017(3) 0.013(3) 0.009(3) -0.002(2) 0.011(3) 0.000(2)
C4 0.0108(9) 0.0109(10) 0.0093(9) 0.0002(7) 0.0066(7) 0.0000(7)
C5 0.0108(9) 0.0106(9) 0.0092(9) 0.0008(6) 0.0064(7) -0.0001(6)
C6 0.0114(8) 0.0112(8) 0.0095(8) -0.0002(6) 0.0071(6) 0.0002(6)
C7 0.020(3) 0.015(3) 0.012(3) 0.003(2) 0.012(3) 0.003(3)
C8 0.022(4) 0.013(3) 0.021(3) 0.001(2) 0.016(3) -0.001(3)
C9 0.0120(10) 0.0114(10) 0.0094(10) -0.0001(7) 0.0075(7) 0.0001(7)
O1 0.0112(9) 0.0108(9) 0.0091(9) 0.0005(7) 0.0070(7) 0.0005(7)
O2 0.022(2) 0.009(2) 0.014(2) -0.0051(16) 0.0156(19) -0.0039(17)
O3 0.0116(9) 0.0116(9) 0.0095(8) -0.0006(7) 0.0073(7) 0.0000(7)
O4 0.0124(9) 0.0115(9) 0.0091(8) -0.0004(7) 0.0078(7) 0.0003(7)
O5 0.020(2) 0.010(2) 0.013(2) -0.0028(16) 0.0141(19) -0.0014(16)
O6 0.0128(10) 0.0113(9) 0.0096(9) 0.0001(7) 0.0077(7) 0.0002(7)
O7 0.0188(12) 0.0162(12) 0.0135(12) 0.0002(8) 0.0104(9) 0.0005(9)
O8 0.0106(12) 0.0102(12) 0.0086(11) -0.0003(8) 0.0064(9) -0.0006(8)
S1 0.0138(7) 0.0099(7) 0.0114(7) -0.0013(5) 0.0099(6) 0.0000(6)
S2 0.0175(11) 0.0117(10) 0.0196(11) 0.000 0.0149(10) 0.000

loop_
_atom_type_symbol
_atom_type_description
_atom_type_scat_dispersion_real
_atom_type_scat_dispersion_imag
_atom_type_scat_source
C C 0.0033 0.0016 'International Tables Vol C Tables 4.2.6.8 and 6.1.1.4'
H H 0.0000 0.0000 'International Tables Vol C Tables 4.2.6.8 and 6.1.1.4'
S S 0.1246 0.1234 'International Tables Vol C Tables 4.2.6.8 and 6.1.1.4'
O O 0.0106 0.0060 'International Tables Vol C Tables 4.2.6.8 and 6.1.1.4'
Dy Dy -0.1892 4.4098 'International Tables Vol C Tables 4.2.6.8 and 6.1.1.4'

loop_
_geom_angle_atom_site_label_1
_geom_angle_atom_site_label_2
_geom_angle_atom_site_label_3
_geom_angle
_geom_angle_site_symmetry_1
_geom_angle_site_symmetry_3
_geom_angle_publ_flag
O7 Dy1 O4 116.08(14) . 5_566 ?
O7 Dy1 O3 145.39(13) . 8_556 ?
O4 Dy1 O3 89.76(13) 5_566 8_556 ?
O7 Dy1 O2 71.55(13) . 1_545 ?
O4 Dy1 O2 77.36(13) 5_566 1_545 ?
O3 Dy1 O2 94.04(13) 8_556 1_545 ?
O7 Dy1 O1 68.18(14) . . ?
O4 Dy1 O1 69.79(13) 5_566 . ?
O3 Dy1 O1 146.04(13) 8_556 . ?
O2 Dy1 O1 106.84(13) 1_545 . ?
O7 Dy1 O8 128.00(13) . . ?
O4 Dy1 O8 84.17(13) 5_566 . ?
O3 Dy1 O8 74.24(13) 8_556 . ?
O2 Dy1 O8 158.21(12) 1_545 . ?
O1 Dy1 O8 76.86(14) . . ?
O7 Dy1 O5 81.30(13) . . ?
O4 Dy1 O5 147.24(12) 5_566 . ?
O3 Dy1 O5 65.51(12) 8_556 . ?
O2 Dy1 O5 83.09(13) 1_545 . ?
O1 Dy1 O5 141.97(12) . . ?
O8 Dy1 O5 107.50(12) . . ?
O7 Dy1 O6 89.69(14) . . ?
O4 Dy1 O6 147.00(13) 5_566 . ?
O3 Dy1 O6 77.37(13) 8_556 . ?
O2 Dy1 O6 133.11(12) 1_545 . ?
O1 Dy1 O6 104.91(13) . . ?
O8 Dy1 O6 63.19(12) . . ?
O5 Dy1 O6 51.14(12) . . ?
C2 C1 C5 131.2(5) . . ?
C2 C1 S1 103.9(4) . . ?
C5 C1 S1 125.0(4) . . ?
C1 C2 C3 118.2(5) . . ?
C1 C2 H2 120.9 . . ?
C3 C2 H2 120.9 . . ?
C4 C3 C2 112.4(5) . . ?
C4 C3 H3 123.8 . . ?
C2 C3 H3 123.8 . . ?
C3 C4 C6 126.2(5) . . ?
C3 C4 S1 107.1(4) . . ?
C6 C4 S1 126.6(4) . . ?
O2 C5 O1 117.4(5) . . ?
O2 C5 C1 121.8(4) . . ?
O1 C5 C1 120.9(4) . . ?
O4 C6 O3 118.4(5) . . ?
O4 C6 C4 113.3(5) . . ?
O3 C6 C4 128.3(4) . . ?
C8 C7 C9 130.1(5) . . ?
C8 C7 S2 106.7(4) . . ?
C9 C7 S2 123.2(4) . . ?
C7 C8 C8 114.6(3) . 2_656 ?
C7 C8 H8 122.7 . . ?
C8 C8 H8 122.7 2_656 . ?
O6 C9 O5 116.7(5) . . ?
O6 C9 C7 118.6(5) . . ?
O5 C9 C7 124.6(5) . . ?
C5 O1 Dy1 142.3(3) . . ?
C5 O2 Dy1 156.0(3) . 1_565 ?
C6 O3 Dy1 156.4(3) . 8_455 ?
C6 O4 Dy1 136.2(4) . 5_566 ?
C9 O5 Dy1 94.6(3) . . ?
C9 O6 Dy1 96.1(3) . . ?
C1 S1 C4 98.5(2) . . ?
C7 S2 C7 97.4(4) . 2_656 ?

loop_
_geom_bond_atom_site_label_1
_geom_bond_atom_site_label_2
_geom_bond_distance
_geom_bond_site_symmetry_2
_geom_bond_publ_flag
Dy1 O7 2.223(4) . ?
Dy1 O4 2.241(4) 5_566 ?
Dy1 O3 2.303(4) 8_556 ?
Dy1 O2 2.387(4) 1_545 ?
Dy1 O1 2.388(4) . ?
Dy1 O8 2.457(4) . ?
Dy1 O5 2.573(4) . ?
Dy1 O6 2.576(4) . ?
C1 C2 1.416(8) . ?
C1 C5 1.639(6) . ?
C1 S1 1.777(5) . ?
C2 C3 1.571(8) . ?
C2 H2 0.9300 . ?
C3 C4 1.358(8) . ?
C3 H3 0.9300 . ?
C4 C6 1.625(8) . ?
C4 S1 1.863(6) . ?
C5 O2 1.270(6) . ?
C5 O1 1.305(6) . ?
C6 O4 1.187(6) . ?
C6 O3 1.375(7) . ?
C7 C8 1.395(8) . ?
C7 C9 1.635(8) . ?
C7 S2 1.817(6) . ?
C8 C8 1.566(12) 2_656 ?
C8 H8 0.9300 . ?
C9 O6 1.274(6) . ?
C9 O5 1.336(7) . ?
O2 Dy1 2.387(4) 1_565 ?
O3 Dy1 2.303(4) 8_455 ?
O4 Dy1 2.241(3) 5_566 ?
S2 C7 1.817(6) 2_656 ?

loop_
_geom_torsion_atom_site_label_1
_geom_torsion_atom_site_label_2
_geom_torsion_atom_site_label_3
_geom_torsion_atom_site_label_4
_geom_torsion
_geom_torsion_site_symmetry_1
_geom_torsion_site_symmetry_2
_geom_torsion_site_symmetry_3
_geom_torsion_site_symmetry_4
_geom_torsion_publ_flag
C5 C1 C2 C3 -179.1(5) . . . . ?
S1 C1 C2 C3 1.4(6) . . . . ?
C1 C2 C3 C4 -0.8(7) . . . . ?
C2 C3 C4 C6 -176.6(4) . . . . ?
C2 C3 C4 S1 -0.2(5) . . . . ?
C2 C1 C5 O2 -177.6(5) . . . . ?
S1 C1 C5 O2 1.8(7) . . . . ?
C2 C1 C5 O1 1.5(8) . . . . ?
S1 C1 C5 O1 -179.1(4) . . . . ?
C3 C4 C6 O4 154.4(5) . . . . ?
S1 C4 C6 O4 -21.2(7) . . . . ?
C3 C4 C6 O3 -27.2(8) . . . . ?
S1 C4 C6 O3 157.1(4) . . . . ?
C9 C7 C8 C8 -179.5(5) . . . 2_656 ?
S2 C7 C8 C8 -1.3(7) . . . 2_656 ?
C8 C7 C9 O6 179.8(5) . . . . ?
S2 C7 C9 O6 1.8(7) . . . . ?
C8 C7 C9 O5 1.0(9) . . . . ?
S2 C7 C9 O5 -177.0(4) . . . . ?
O2 C5 O1 Dy1 92.7(6) . . . . ?
C1 C5 O1 Dy1 -86.4(7) . . . . ?
O7 Dy1 O1 C5 142.3(6) . . . . ?
O4 Dy1 O1 C5 11.6(5) 5_566 . . . ?
O3 Dy1 O1 C5 -44.7(6) 8_556 . . . ?
O2 Dy1 O1 C5 80.8(5) 1_545 . . . ?
O8 Dy1 O1 C5 -76.9(5) . . . . ?
O5 Dy1 O1 C5 -178.6(5) . . . . ?
O6 Dy1 O1 C5 -134.1(5) . . . . ?
O1 C5 O2 Dy1 38.4(11) . . . 1_565 ?
C1 C5 O2 Dy1 -142.5(7) . . . 1_565 ?
O4 C6 O3 Dy1 144.4(6) . . . 8_455 ?
C4 C6 O3 Dy1 -33.9(11) . . . 8_455 ?
O3 C6 O4 Dy1 31.4(8) . . . 5_566 ?
C4 C6 O4 Dy1 -150.1(4) . . . 5_566 ?
O6 C9 O5 Dy1 -12.3(5) . . . . ?
C7 C9 O5 Dy1 166.6(4) . . . . ?
O7 Dy1 O5 C9 103.6(3) . . . . ?
O4 Dy1 O5 C9 -130.7(3) 5_566 . . . ?
O3 Dy1 O5 C9 -86.4(3) 8_556 . . . ?
O2 Dy1 O5 C9 175.9(3) 1_545 . . . ?
O1 Dy1 O5 C9 67.3(3) . . . . ?
O8 Dy1 O5 C9 -23.6(3) . . . . ?
O6 Dy1 O5 C9 6.9(3) . . . . ?
O5 C9 O6 Dy1 12.3(5) . . . . ?
C7 C9 O6 Dy1 -166.6(4) . . . . ?
O7 Dy1 O6 C9 -86.3(3) . . . . ?
O4 Dy1 O6 C9 130.7(3) 5_566 . . . ?
O3 Dy1 O6 C9 61.3(3) 8_556 . . . ?
O2 Dy1 O6 C9 -22.3(4) 1_545 . . . ?
O1 Dy1 O6 C9 -153.6(3) . . . . ?
O8 Dy1 O6 C9 139.9(3) . . . . ?
O5 Dy1 O6 C9 -7.3(3) . . . . ?
C2 C1 S1 C4 -1.3(4) . . . . ?
C5 C1 S1 C4 179.2(4) . . . . ?
C3 C4 S1 C1 0.9(4) . . . . ?
C6 C4 S1 C1 177.3(4) . . . . ?
C8 C7 S2 C7 0.5(3) . . . 2_656 ?
C9 C7 S2 C7 178.9(5) . . . 2_656 ?
